data_4328110
loop_
_publ_author_name
'Vadapalli Chandrasekhar'
'Tanima Hajra'
'Jitendra K. Bera'
'S.M. Wahidur Rahaman'
'Nisa Satumtira'
'Oussama Elbjeirami'
'Mohammad A. Omary'

_publ_contact_author_address 'Department of Chemistry, IIT Kanpur, Kanpur 208016, INDIA.'
_publ_contact_author_email vc@iitk.ac.in
_publ_contact_author_fax '+ 91-512-2597359'
_publ_contact_author_name 'Vadapalli Chandrasekhar'
_publ_contact_author_phone '+ 91-512-2597259'
_publ_section_title
;
 Ligand-Bridged Dinuclear Cyclometalated IrIII Complexes: From
 Metallamacrocycles to Discrete Dimers
;
_journal_name_full 'Inorganic Chemistry'
_journal_page_first 1319
_journal_page_last 1329
_journal_paper_doi 10.1021/ic2012952
_journal_volume 51
_journal_year 2012
_chemical_formula_moiety 'C68 H56 Ir2 N8, 2(C F3 O3 S), 4(C2 H3 N)'
_chemical_formula_sum 'C78 H68 F6 Ir2 N12 O6 S2'
_chemical_formula_weight 1831.96
_chemical_name_systematic
; 
 ? 
;
_space_group_IT_number 15
_symmetry_cell_setting monoclinic
_symmetry_space_group_name_Hall '-C 2yc'
_symmetry_space_group_name_H-M 'C 1 2/c 1'
_atom_sites_solution_hydrogens geom
_atom_sites_solution_primary direct
_atom_sites_solution_secondary difmap
_audit_creation_method SHELXL-97
_cell_angle_alpha 90.00
_cell_angle_beta 97.544(2)
_cell_angle_gamma 90.00
_cell_formula_units_Z 4
_cell_length_a 21.1749(17)
_cell_length_b 19.4858(17)
_cell_length_c 19.0358(17)
_cell_measurement_reflns_used 4507
_cell_measurement_temperature 100(2)
_cell_measurement_theta_max 22.53
_cell_measurement_theta_min 2.35
_cell_volume 7786.4(12)
_computing_cell_refinement 'Bruker SAINT'
_computing_data_collection 'Bruker APEX'
_computing_data_reduction 'Bruker SAINT'
_computing_molecular_graphics ORTEP
_computing_publication_material ciftab
_computing_structure_refinement 'SHELXL-97 (Sheldrick, 1997)'
_computing_structure_solution 'SHELXS-97 (Sheldrick, 1990)'
_diffrn_ambient_temperature 100(2)
_diffrn_measured_fraction_theta_full 0.997
_diffrn_measured_fraction_theta_max 0.997
_diffrn_measurement_device_type 'Bruker SMART APEX'
_diffrn_measurement_method 'omega scans'
_diffrn_radiation_monochromator graphite
_diffrn_radiation_source 'fine-focus sealed tube'
_diffrn_radiation_type MoK\a
_diffrn_radiation_wavelength 0.71073
_diffrn_reflns_av_R_equivalents 0.0621
_diffrn_reflns_av_sigmaI/netI 0.0572
_diffrn_reflns_limit_h_max 24
_diffrn_reflns_limit_h_min -24
_diffrn_reflns_limit_k_max 22
_diffrn_reflns_limit_k_min -22
_diffrn_reflns_limit_l_max 22
_diffrn_reflns_limit_l_min -22
_diffrn_reflns_number 26641
_diffrn_reflns_theta_full 24.71
_diffrn_reflns_theta_max 24.71
_diffrn_reflns_theta_min 2.35
_exptl_absorpt_coefficient_mu 3.542
_exptl_absorpt_correction_T_max 0.5377
_exptl_absorpt_correction_T_min 0.4836
_exptl_absorpt_correction_type empirical
_exptl_absorpt_process_details SADABS
_exptl_crystal_colour Yellow
_exptl_crystal_density_diffrn 1.563
_exptl_crystal_description Block
_exptl_crystal_F_000 3632
_exptl_crystal_size_max 0.24
_exptl_crystal_size_mid 0.20
_exptl_crystal_size_min 0.20
_refine_diff_density_max 1.809
_refine_diff_density_min -0.515
_refine_diff_density_rms 0.126
_refine_ls_extinction_method none
_refine_ls_goodness_of_fit_ref 0.964
_refine_ls_hydrogen_treatment constr
_refine_ls_matrix_type full
_refine_ls_number_parameters 480
_refine_ls_number_reflns 6623
_refine_ls_number_restraints 0
_refine_ls_restrained_S_all 0.964
_refine_ls_R_factor_all 0.0524
_refine_ls_R_factor_gt 0.0366
_refine_ls_shift/su_max 0.001
_refine_ls_shift/su_mean 0.000
_refine_ls_structure_factor_coef Fsqd
_refine_ls_weighting_details 'calc w=1/[\s^2^(Fo^2^)+(0.0443P)^2^+0.0000P] where P=(Fo^2^+2Fc^2^)/3'
_refine_ls_weighting_scheme calc
_refine_ls_wR_factor_gt 0.0800
_refine_ls_wR_factor_ref 0.0864
_reflns_number_gt 5067
_reflns_number_total 6623
_reflns_threshold_expression >2sigma(I)
_cod_data_source_file ic2012952_si_002_2.cif
_cod_data_source_block compound1
_cod_database_code 4328110

loop_
_symmetry_equiv_pos_as_xyz
'x, y, z'
'-x, y, -z+1/2'
'x+1/2, y+1/2, z'
'-x+1/2, y+1/2, -z+1/2'
'-x, -y, -z'
'x, -y, z-1/2'
'-x+1/2, -y+1/2, -z'
'x+1/2, -y+1/2, z-1/2'

loop_
_atom_site_label
_atom_site_type_symbol
_atom_site_fract_x
_atom_site_fract_y
_atom_site_fract_z
_atom_site_U_iso_or_equiv
_atom_site_adp_type
_atom_site_occupancy
_atom_site_symmetry_multiplicity
_atom_site_calc_flag
_atom_site_refinement_flags
Ir1 Ir 0.276700(10) 0.075236(11) 0.635677(11) 0.02317(9) Uani 1 1 d .
C22 C 0.2121(2) 0.1468(3) 0.5993(3) 0.0230(12) Uani 1 1 d .
N4 N 0.34656(19) -0.0018(2) 0.6741(2) 0.0214(10) Uani 1 1 d .
C11 C 0.2101(2) 0.0033(3) 0.6089(3) 0.0226(12) Uani 1 1 d .
N3 N 0.34817(19) 0.1538(2) 0.6657(2) 0.0223(10) Uani 1 1 d .
N2 N 0.2965(2) 0.0844(2) 0.5332(2) 0.0242(10) Uani 1 1 d .
C25 C 0.4383(2) 0.2590(3) 0.6941(3) 0.0247(12) Uani 1 1 d .
N1 N 0.2427(2) 0.0643(2) 0.7315(2) 0.0261(11) Uani 1 1 d .
C9 C 0.1472(3) -0.0806(3) 0.5342(3) 0.0341(14) Uani 1 1 d .
H9 H 0.1387 -0.1035 0.4900 0.041 Uiso 1 1 calc R
C18 C 0.1685(3) 0.2126(3) 0.4944(3) 0.0288(13) Uani 1 1 d .
H18 H 0.1678 0.2218 0.4453 0.035 Uiso 1 1 calc R
C27 C 0.4538(2) 0.1976(3) 0.6657(3) 0.0254(13) Uani 1 1 d .
H27 H 0.4960 0.1899 0.6558 0.031 Uiso 1 1 calc R
C6 C 0.1733(2) -0.0138(3) 0.6637(3) 0.0248(12) Uani 1 1 d .
C15 C 0.2603(3) 0.1299(3) 0.4178(3) 0.0301(13) Uani 1 1 d .
H15 H 0.2316 0.1581 0.3880 0.036 Uiso 1 1 calc R
C17 C 0.2100(2) 0.1636(3) 0.5273(3) 0.0253(12) Uani 1 1 d .
C10 C 0.1963(3) -0.0313(3) 0.5452(3) 0.0316(14) Uani 1 1 d .
H10 H 0.2205 -0.0216 0.5079 0.038 Uiso 1 1 calc R
C12 C 0.3423(3) 0.0498(3) 0.5044(3) 0.0303(13) Uani 1 1 d .
H12 H 0.3712 0.0220 0.5345 0.036 Uiso 1 1 calc R
C20 C 0.1291(3) 0.2321(3) 0.6051(3) 0.0355(15) Uani 1 1 d .
H20 H 0.1012 0.2557 0.6320 0.043 Uiso 1 1 calc R
C8 C 0.1115(3) -0.0954(3) 0.5885(3) 0.0360(15) Uani 1 1 d .
H8 H 0.0782 -0.1283 0.5814 0.043 Uiso 1 1 calc R
C7 C 0.1244(3) -0.0623(3) 0.6525(3) 0.0307(14) Uani 1 1 d .
H7 H 0.0999 -0.0726 0.6895 0.037 Uiso 1 1 calc R
C26 C 0.4854(2) 0.3159(3) 0.7107(3) 0.0303(14) Uani 1 1 d .
H26A H 0.4640 0.3604 0.6992 0.036 Uiso 1 1 calc R
H26B H 0.5199 0.3110 0.6806 0.036 Uiso 1 1 calc R
C30 C 0.4237(3) -0.0463(3) 0.7665(3) 0.0310(14) Uani 1 1 d .
H30 H 0.4493 -0.0384 0.8106 0.037 Uiso 1 1 calc R
C2 C 0.2390(3) 0.0871(3) 0.8539(3) 0.0306(14) Uani 1 1 d .
H2 H 0.2564 0.1103 0.8959 0.037 Uiso 1 1 calc R
C16 C 0.2561(2) 0.1256(3) 0.4899(3) 0.0257(12) Uani 1 1 d .
C34 C 0.3497(2) -0.0632(3) 0.6410(3) 0.0277(13) Uani 1 1 d .
H34 H 0.3239 -0.0700 0.5969 0.033 Uiso 1 1 calc R
C24 C 0.3759(2) 0.2670(3) 0.7084(3) 0.0241(12) Uani 1 1 d .
H24 H 0.3631 0.3087 0.7283 0.029 Uiso 1 1 calc R
C1 C 0.2649(3) 0.0959(3) 0.7922(3) 0.0281(13) Uani 1 1 d .
H1 H 0.3004 0.1259 0.7926 0.034 Uiso 1 1 calc R
C21 C 0.1699(3) 0.1828(3) 0.6375(3) 0.0294(13) Uani 1 1 d .
H21 H 0.1696 0.1730 0.6863 0.035 Uiso 1 1 calc R
C19 C 0.1283(3) 0.2478(3) 0.5332(3) 0.0323(14) Uani 1 1 d .
H19 H 0.1004 0.2821 0.5114 0.039 Uiso 1 1 calc R
C3 C 0.1875(3) 0.0440(3) 0.8539(3) 0.0333(14) Uani 1 1 d .
H3 H 0.1686 0.0371 0.8959 0.040 Uiso 1 1 calc R
C5 C 0.1921(2) 0.0205(3) 0.7305(3) 0.0277(13) Uani 1 1 d .
C4 C 0.1638(3) 0.0110(3) 0.7919(3) 0.0322(14) Uani 1 1 d .
H4 H 0.1279 -0.0183 0.7910 0.039 Uiso 1 1 calc R
C29 C 0.3842(2) 0.0050(3) 0.7355(3) 0.0265(13) Uani 1 1 d .
H29 H 0.3839 0.0477 0.7595 0.032 Uiso 1 1 calc R
C13 C 0.3486(3) 0.0531(3) 0.4339(3) 0.0315(14) Uani 1 1 d .
H13 H 0.3815 0.0283 0.4156 0.038 Uiso 1 1 calc R
C28 C 0.4083(2) 0.1470(3) 0.6515(3) 0.0259(13) Uani 1 1 d .
H28 H 0.4201 0.1053 0.6307 0.031 Uiso 1 1 calc R
C23 C 0.3328(3) 0.2144(3) 0.6936(3) 0.0263(13) Uani 1 1 d .
H23 H 0.2904 0.2210 0.7034 0.032 Uiso 1 1 calc R
C14 C 0.3065(3) 0.0930(3) 0.3897(3) 0.0335(15) Uani 1 1 d .
H14 H 0.3095 0.0949 0.3404 0.040 Uiso 1 1 calc R
S1A S 0.40332(8) 0.15072(9) 0.95126(9) 0.0425(4) Uani 1 1 d .
F2A F 0.47933(17) 0.25681(19) 0.96547(18) 0.0510(10) Uani 1 1 d .
F3A F 0.39488(19) 0.2677(2) 1.0154(2) 0.0660(12) Uani 1 1 d .
O3A O 0.3859(2) 0.1772(3) 0.8823(2) 0.0603(14) Uani 1 1 d .
F1A F 0.47117(19) 0.2040(3) 1.0630(2) 0.0776(15) Uani 1 1 d .
O2A O 0.3513(2) 0.1328(2) 0.9899(2) 0.0526(12) Uani 1 1 d .
C1A C 0.4387(3) 0.2226(4) 1.0003(4) 0.0447(16) Uani 1 1 d .
C33 C 0.3888(2) -0.1163(3) 0.6685(3) 0.0270(13) Uani 1 1 d .
H33 H 0.3901 -0.1579 0.6427 0.032 Uiso 1 1 calc R
C31 C 0.4257(2) -0.1088(3) 0.7332(3) 0.0270(13) Uani 1 1 d .
C32 C 0.4675(2) -0.1671(3) 0.7637(3) 0.0325(14) Uani 1 1 d .
H32A H 0.4457 -0.2112 0.7510 0.039 Uiso 1 1 calc R
H32B H 0.4740 -0.1633 0.8160 0.039 Uiso 1 1 calc R
O1A O 0.4552(3) 0.1020(3) 0.9586(4) 0.100(2) Uani 1 1 d .
C1S C 0.2537(3) -0.1975(4) 0.6737(5) 0.053(2) Uani 1 1 d .
C4S C 0.0521(3) -0.0792(3) 1.0246(3) 0.0446(17) Uani 1 1 d .
H4S1 H 0.0737 -0.0448 1.0568 0.067 Uiso 1 1 calc R
H4S2 H 0.0724 -0.1240 1.0343 0.067 Uiso 1 1 calc R
H4S3 H 0.0071 -0.0820 1.0318 0.067 Uiso 1 1 calc R
N2S N 0.0593(3) -0.0423(4) 0.8947(4) 0.0664(19) Uani 1 1 d .
N1S N 0.2545(3) -0.1776(4) 0.7302(4) 0.0659(19) Uani 1 1 d .
C2S C 0.2559(4) -0.2243(4) 0.6056(5) 0.066(2) Uani 1 1 d .
H2S1 H 0.2908 -0.2576 0.6072 0.100 Uiso 1 1 calc R
H2S2 H 0.2631 -0.1869 0.5731 0.100 Uiso 1 1 calc R
H2S3 H 0.2155 -0.2471 0.5889 0.100 Uiso 1 1 calc R
C3S C 0.0565(3) -0.0595(3) 0.9518(4) 0.0421(17) Uani 1 1 d .

loop_
_atom_site_aniso_label
_atom_site_aniso_U_11
_atom_site_aniso_U_22
_atom_site_aniso_U_33
_atom_site_aniso_U_23
_atom_site_aniso_U_13
_atom_site_aniso_U_12
Ir1 0.01777(12) 0.03012(14) 0.02180(13) -0.00012(10) 0.00327(8) 0.00001(11)
C22 0.016(3) 0.023(3) 0.031(3) -0.003(2) 0.004(2) -0.003(2)
N4 0.019(2) 0.026(3) 0.021(2) 0.001(2) 0.0069(19) -0.003(2)
C11 0.019(3) 0.024(3) 0.024(3) 0.003(2) 0.000(2) 0.004(2)
N3 0.017(2) 0.030(3) 0.020(2) -0.001(2) 0.0032(18) 0.001(2)
N2 0.023(2) 0.026(3) 0.023(2) -0.003(2) 0.003(2) -0.006(2)
C25 0.024(3) 0.033(3) 0.018(3) 0.004(2) 0.002(2) 0.002(2)
N1 0.018(2) 0.036(3) 0.024(3) 0.002(2) 0.0048(19) 0.004(2)
C9 0.036(4) 0.036(4) 0.029(3) -0.003(3) 0.001(3) -0.002(3)
C18 0.028(3) 0.028(3) 0.030(3) 0.005(3) 0.002(3) 0.002(3)
C27 0.018(3) 0.032(3) 0.027(3) 0.007(3) 0.006(2) -0.003(2)
C6 0.015(3) 0.034(3) 0.025(3) 0.006(2) 0.002(2) 0.003(2)
C15 0.029(3) 0.033(3) 0.028(3) 0.009(3) 0.002(3) -0.002(3)
C17 0.017(3) 0.028(3) 0.030(3) 0.001(3) -0.001(2) -0.006(2)
C10 0.029(3) 0.045(4) 0.022(3) -0.002(3) 0.006(2) -0.005(3)
C12 0.015(3) 0.040(3) 0.036(3) 0.003(3) 0.004(2) 0.001(3)
C20 0.025(3) 0.038(4) 0.045(4) -0.006(3) 0.012(3) 0.002(3)
C8 0.029(3) 0.042(4) 0.038(4) 0.008(3) 0.010(3) -0.011(3)
C7 0.024(3) 0.047(4) 0.020(3) 0.004(3) 0.001(2) 0.001(3)
C26 0.018(3) 0.030(3) 0.044(4) 0.006(3) 0.005(3) 0.002(2)
C30 0.019(3) 0.048(4) 0.026(3) 0.007(3) 0.002(2) -0.005(3)
C2 0.025(3) 0.039(4) 0.028(3) 0.001(3) 0.003(2) 0.001(3)
C16 0.021(3) 0.029(3) 0.026(3) -0.001(2) 0.001(2) -0.003(2)
C34 0.018(3) 0.037(4) 0.028(3) 0.004(3) 0.002(2) -0.002(3)
C24 0.024(3) 0.027(3) 0.021(3) -0.002(2) 0.002(2) 0.005(3)
C1 0.020(3) 0.040(4) 0.023(3) -0.002(3) -0.002(2) 0.000(3)
C21 0.023(3) 0.037(4) 0.029(3) 0.003(3) 0.005(3) 0.001(3)
C19 0.027(3) 0.035(4) 0.033(3) 0.007(3) -0.003(3) 0.005(3)
C3 0.033(4) 0.049(4) 0.019(3) 0.010(3) 0.007(3) 0.009(3)
C5 0.020(3) 0.032(3) 0.031(3) 0.007(3) 0.003(2) 0.007(3)
C4 0.020(3) 0.046(4) 0.032(3) 0.008(3) 0.007(3) -0.002(3)
C29 0.019(3) 0.035(3) 0.027(3) 0.001(3) 0.006(2) 0.002(3)
C13 0.034(4) 0.033(3) 0.029(3) -0.005(3) 0.012(3) -0.002(3)
C28 0.024(3) 0.028(3) 0.027(3) -0.002(2) 0.005(2) 0.002(2)
C23 0.022(3) 0.035(3) 0.023(3) 0.007(3) 0.006(2) 0.006(3)
C14 0.031(3) 0.043(4) 0.027(3) -0.007(3) 0.007(3) -0.006(3)
S1A 0.0320(9) 0.0450(10) 0.0502(10) 0.0044(8) 0.0038(8) -0.0013(8)
F2A 0.049(2) 0.063(3) 0.042(2) 0.0099(18) 0.0080(18) -0.012(2)
F3A 0.063(3) 0.061(3) 0.080(3) -0.013(2) 0.031(2) 0.000(2)
O3A 0.053(3) 0.092(4) 0.035(3) 0.003(3) 0.002(2) -0.028(3)
F1A 0.059(3) 0.124(4) 0.044(2) 0.031(3) -0.014(2) -0.038(3)
O2A 0.040(3) 0.071(3) 0.047(3) 0.010(2) 0.004(2) -0.015(2)
C1A 0.030(4) 0.053(4) 0.052(4) 0.013(4) 0.008(3) -0.006(3)
C33 0.022(3) 0.022(3) 0.038(3) -0.006(3) 0.008(3) -0.001(2)
C31 0.017(3) 0.025(3) 0.039(3) -0.002(3) 0.003(3) -0.008(2)
C32 0.023(3) 0.029(3) 0.044(4) 0.003(3) -0.003(3) -0.004(3)
O1A 0.069(4) 0.056(4) 0.176(7) 0.002(4) 0.024(4) 0.018(3)
C1S 0.036(4) 0.053(5) 0.068(6) 0.019(4) -0.001(4) -0.019(4)
C4S 0.031(4) 0.046(4) 0.055(4) 0.000(3) 0.000(3) 0.005(3)
N2S 0.060(4) 0.083(5) 0.061(4) -0.013(4) 0.025(4) -0.031(4)
N1S 0.047(4) 0.097(6) 0.056(4) 0.010(4) 0.015(3) -0.026(4)
C2S 0.076(6) 0.033(4) 0.100(6) -0.001(4) 0.048(5) -0.024(4)
C3S 0.029(4) 0.042(4) 0.057(5) -0.017(3) 0.010(3) -0.007(3)

loop_
_atom_type_symbol
_atom_type_description
_atom_type_scat_dispersion_real
_atom_type_scat_dispersion_imag
_atom_type_scat_source
C C 0.0033 0.0016 'International Tables Vol C Tables 4.2.6.8 and 6.1.1.4'
H H 0.0000 0.0000 'International Tables Vol C Tables 4.2.6.8 and 6.1.1.4'
N N 0.0061 0.0033 'International Tables Vol C Tables 4.2.6.8 and 6.1.1.4'
O O 0.0106 0.0060 'International Tables Vol C Tables 4.2.6.8 and 6.1.1.4'
Ir Ir -1.4442 7.9887 'International Tables Vol C Tables 4.2.6.8 and 6.1.1.4'
S S 0.1246 0.1234 'International Tables Vol C Tables 4.2.6.8 and 6.1.1.4'
F F 0.0171 0.0103 'International Tables Vol C Tables 4.2.6.8 and 6.1.1.4'

loop_
_geom_angle_atom_site_label_1
_geom_angle_atom_site_label_2
_geom_angle_atom_site_label_3
_geom_angle
_geom_angle_site_symmetry_3
C11 Ir1 C22 88.4(2) .
C11 Ir1 N2 92.50(18) .
C22 Ir1 N2 80.02(19) .
C11 Ir1 N1 80.63(19) .
C22 Ir1 N1 94.32(19) .
N2 Ir1 N1 171.27(16) .
C11 Ir1 N4 91.57(18) .
C22 Ir1 N4 179.58(18) .
N2 Ir1 N4 99.56(16) .
N1 Ir1 N4 86.09(16) .
C11 Ir1 N3 179.25(18) .
C22 Ir1 N3 91.23(18) .
N2 Ir1 N3 88.11(16) .
N1 Ir1 N3 98.72(16) .
N4 Ir1 N3 88.76(15) .
C17 C22 C21 116.5(5) .
C17 C22 Ir1 115.5(4) .
C21 C22 Ir1 128.0(4) .
C29 N4 C34 115.8(5) .
C29 N4 Ir1 122.1(4) .
C34 N4 Ir1 121.8(3) .
C10 C11 C6 117.1(5) .
C10 C11 Ir1 128.6(4) .
C6 C11 Ir1 114.3(4) .
C28 N3 C23 116.7(5) .
C28 N3 Ir1 121.5(4) .
C23 N3 Ir1 121.6(3) .
C12 N2 C16 118.2(5) .
C12 N2 Ir1 125.9(4) .
C16 N2 Ir1 115.7(3) .
C27 C25 C24 117.2(5) .
C27 C25 C26 122.8(5) .
C24 C25 C26 120.0(5) .
C1 N1 C5 119.1(5) .
C1 N1 Ir1 126.4(4) .
C5 N1 Ir1 114.6(3) .
C8 C9 C10 119.6(5) .
C19 C18 C17 119.8(5) .
C25 C27 C28 120.2(5) .
C7 C6 C11 120.8(5) .
C7 C6 C5 124.1(5) .
C11 C6 C5 115.0(5) .
C14 C15 C16 119.5(5) .
C18 C17 C22 122.5(5) .
C18 C17 C16 123.0(5) .
C22 C17 C16 114.5(5) .
C11 C10 C9 121.9(5) .
N2 C12 C13 122.8(5) .
C21 C20 C19 121.0(5) .
C7 C8 C9 119.8(6) .
C8 C7 C6 120.7(5) .
C25 C26 C26 112.1(4) 2_656
C31 C30 C29 119.7(5) .
C1 C2 C3 118.8(5) .
N2 C16 C15 120.9(5) .
N2 C16 C17 113.8(5) .
C15 C16 C17 125.3(5) .
N4 C34 C33 123.2(5) .
C23 C24 C25 119.8(5) .
N1 C1 C2 123.1(5) .
C20 C21 C22 121.2(5) .
C18 C19 C20 119.0(5) .
C2 C3 C4 118.9(5) .
N1 C5 C4 119.4(5) .
N1 C5 C6 115.3(5) .
C4 C5 C6 125.3(5) .
C3 C4 C5 120.5(5) .
N4 C29 C30 124.1(5) .
C12 C13 C14 119.0(5) .
N3 C28 C27 123.0(5) .
N3 C23 C24 123.0(5) .
C15 C14 C13 119.5(5) .
O3A S1A O2A 115.9(3) .
O3A S1A O1A 115.6(4) .
O2A S1A O1A 114.4(3) .
O3A S1A C1A 103.8(3) .
O2A S1A C1A 102.6(3) .
O1A S1A C1A 101.7(4) .
F2A C1A F3A 106.9(5) .
F2A C1A F1A 106.8(5) .
F3A C1A F1A 105.9(6) .
F2A C1A S1A 112.7(5) .
F3A C1A S1A 111.7(4) .
F1A C1A S1A 112.4(5) .
C31 C33 C34 120.0(5) .
C30 C31 C33 117.3(5) .
C30 C31 C32 122.7(5) .
C33 C31 C32 120.0(5) .
C31 C32 C32 112.2(4) 2_656
N1S C1S C2S 176.6(9) .
N2S C3S C4S 178.2(8) .

loop_
_geom_bond_atom_site_label_1
_geom_bond_atom_site_label_2
_geom_bond_distance
_geom_bond_site_symmetry_2
Ir1 C11 2.007(5) .
Ir1 C22 2.012(5) .
Ir1 N2 2.056(4) .
Ir1 N1 2.059(4) .
Ir1 N4 2.167(4) .
Ir1 N3 2.176(4) .
C22 C17 1.403(7) .
C22 C21 1.410(7) .
N4 C29 1.331(6) .
N4 C34 1.358(7) .
C11 C10 1.383(7) .
C11 C6 1.422(7) .
N3 C28 1.343(6) .
N3 C23 1.351(7) .
N2 C12 1.355(7) .
N2 C16 1.367(7) .
C25 C27 1.371(7) .
C25 C24 1.392(7) .
C25 C26 1.496(7) .
N1 C1 1.339(7) .
N1 C5 1.368(7) .
C9 C8 1.390(8) .
C9 C10 1.409(8) .
C18 C19 1.380(8) .
C18 C17 1.391(7) .
C27 C28 1.382(7) .
C6 C7 1.397(7) .
C6 C5 1.445(7) .
C15 C14 1.377(8) .
C15 C16 1.391(7) .
C17 C16 1.480(7) .
C12 C13 1.368(7) .
C20 C21 1.382(8) .
C20 C19 1.401(8) .
C8 C7 1.373(8) .
C26 C26 1.543(11) 2_656
C30 C31 1.376(8) .
C30 C29 1.385(7) .
C2 C1 1.370(8) .
C2 C3 1.376(8) .
C34 C33 1.383(7) .
C24 C23 1.376(7) .
C3 C4 1.379(8) .
C5 C4 1.394(7) .
C13 C14 1.382(8) .
S1A O3A 1.413(5) .
S1A O2A 1.445(4) .
S1A O1A 1.444(6) .
S1A C1A 1.793(7) .
F2A C1A 1.331(7) .
F3A C1A 1.336(7) .
F1A C1A 1.346(7) .
C33 C31 1.377(8) .
C31 C32 1.508(8) .
C32 C32 1.533(10) 2_656
C1S N1S 1.142(9) .
C1S C2S 1.404(11) .
C4S C3S 1.453(10) .
N2S C3S 1.146(8) .

loop_
_platon_squeeze_void_nr
_platon_squeeze_void_average_x
_platon_squeeze_void_average_y
_platon_squeeze_void_average_z
_platon_squeeze_void_volume
_platon_squeeze_void_count_electrons
_platon_squeeze_void_content
1 0.481 0.478 0.079 10 6 ' '
2 0.981 0.978 0.079 10 6 ' '
3 0.500 0.126 0.250 148 42 ' '
4 1.000 0.626 0.250 148 42 ' '
5 0.519 0.478 0.421 10 7 ' '
6 0.019 0.978 0.421 10 7 ' '
7 0.981 0.022 0.579 10 6 ' '
8 0.481 0.522 0.579 10 6 ' '
9 1.000 0.374 0.750 148 42 ' '
10 0.500 0.874 0.750 148 42 ' '
11 0.019 0.022 0.921 10 6 ' '
12 0.519 0.522 0.921 10 6 ' '
